data_7241642
loop_
_publ_author_name
'Li, Huizhen'
'Wang, Ruirui'
'Kang, Jiaxin'
'Li, Shujun'
'Zhou, Ai-Ju'
'Han, Dong-xue'
'Guan, Hong-Yu'
'Austin, Douglas J.'
'Yue, Yanfeng'

_publ_section_title
;
 Syntheses, formation mechanisms and structures of a series of linear
 diborazanes
;
_journal_issue 2
_journal_name_full CrystEngComm
_journal_page_first 404
_journal_page_last 410
_journal_paper_doi 10.1039/D0CE01196G
_journal_volume 23
_journal_year 2021
_chemical_formula_moiety 'C9 H28 B2 N2, C4 H8 O'
_chemical_formula_sum 'C13 H36 B2 N2 O'
_chemical_formula_weight 258.06
_space_group_crystal_system triclinic
_space_group_IT_number 2
_space_group_name_Hall '-P 1'
_space_group_name_H-M_alt 'P -1'
_atom_sites_solution_hydrogens difmap
_audit_creation_method SHELXL-2014/7
_audit_update_record
;
2018-06-27 deposited with the CCDC.	2020-11-16 downloaded from the CCDC.
;
_cell_angle_alpha 100.972(6)
_cell_angle_beta 106.036(6)
_cell_angle_gamma 90.602(6)
_cell_formula_units_Z 2
_cell_length_a 8.1680(6)
_cell_length_b 9.1913(6)
_cell_length_c 12.2517(8)
_cell_measurement_reflns_used 2389
_cell_measurement_temperature 293(2)
_cell_measurement_theta_max 71.4640
_cell_measurement_theta_min 5.5420
_cell_volume 865.90(11)
_computing_structure_refinement 'SHELXL-2014/7 (Sheldrick, 2014)'
_diffrn_ambient_temperature 293(2)
_diffrn_measured_fraction_theta_full 0.998
_diffrn_measured_fraction_theta_max 0.981
_diffrn_measurement_device_type 'CCD area detector'
_diffrn_radiation_type CuK\a
_diffrn_radiation_wavelength 1.54184
_diffrn_reflns_av_R_equivalents 0.0232
_diffrn_reflns_av_unetI/netI 0.0330
_diffrn_reflns_Laue_measured_fraction_full 0.998
_diffrn_reflns_Laue_measured_fraction_max 0.981
_diffrn_reflns_limit_h_max 10
_diffrn_reflns_limit_h_min -8
_diffrn_reflns_limit_k_max 11
_diffrn_reflns_limit_k_min -10
_diffrn_reflns_limit_l_max 14
_diffrn_reflns_limit_l_min -11
_diffrn_reflns_number 5378
_diffrn_reflns_point_group_measured_fraction_full 0.998
_diffrn_reflns_point_group_measured_fraction_max 0.981
_diffrn_reflns_theta_full 67.684
_diffrn_reflns_theta_max 71.321
_diffrn_reflns_theta_min 3.832
_exptl_absorpt_coefficient_mu 0.445
_exptl_crystal_density_diffrn 0.990
_exptl_crystal_description block
_exptl_crystal_F_000 292.0
_refine_diff_density_max 0.298
_refine_diff_density_min -0.168
_refine_diff_density_rms 0.039
_refine_ls_extinction_method none
_refine_ls_goodness_of_fit_ref 1.047
_refine_ls_hydrogen_treatment refall
_refine_ls_matrix_type full
_refine_ls_number_parameters 307
_refine_ls_number_reflns 3294
_refine_ls_number_restraints 0
_refine_ls_restrained_S_all 1.047
_refine_ls_R_factor_all 0.0539
_refine_ls_R_factor_gt 0.0459
_refine_ls_shift/su_max 0.000
_refine_ls_shift/su_mean 0.000
_refine_ls_structure_factor_coef Fsqd
_refine_ls_weighting_details 'w=1/[\s^2^(Fo^2^)+(0.0718P)^2^+0.1661P] where P=(Fo^2^+2Fc^2^)/3'
_refine_ls_weighting_scheme calc
_refine_ls_wR_factor_gt 0.1223
_refine_ls_wR_factor_ref 0.1306
_reflns_Friedel_coverage 0.000
_reflns_number_gt 2798
_reflns_number_total 3357
_reflns_threshold_expression 'I > 2\s(I)'
_cod_data_source_file d0ce01196g2.cif
_cod_data_source_block exp_7079
_cod_depositor_comments 'Adding full bibliography for 7241641--7241647.cif.'
_cod_database_code 7241642
_shelx_shelxl_version_number 2014/7
_shelx_space_group_comment
;
The symmetry employed for this shelxl refinement is uniquely defined
by the following loop, which should always be used as a source of
symmetry information in preference to the above space-group names.
They are only intended as comments.
;

loop_
_space_group_symop_operation_xyz
'x, y, z'
'-x, -y, -z'

loop_
_atom_site_label
_atom_site_type_symbol
_atom_site_fract_x
_atom_site_fract_y
_atom_site_fract_z
_atom_site_U_iso_or_equiv
_atom_site_adp_type
_atom_site_occupancy
_atom_site_site_symmetry_order
_atom_site_calc_flag
_atom_site_refinement_flags_posn
_atom_site_refinement_flags_adp
_atom_site_refinement_flags_occupancy
_atom_site_disorder_assembly
_atom_site_disorder_group
O001 O 0.41454(14) 0.12485(11) 0.23708(9) 0.0326(3) Uani 1 1 d . . . . .
N002 N 0.71892(13) 0.52931(11) 0.23963(9) 0.0165(2) Uani 1 1 d . . . . .
N003 N 0.48529(14) 0.45778(13) 0.33605(10) 0.0201(3) Uani 1 1 d . . . . .
C004 C 0.75655(16) 0.36909(14) 0.20635(11) 0.0186(3) Uani 1 1 d . . . . .
C005 C 0.73344(16) 0.61483(14) 0.14887(11) 0.0189(3) Uani 1 1 d . . . . .
C006 C 0.85234(15) 0.58826(14) 0.35407(10) 0.0179(3) Uani 1 1 d . . . . .
C007 C 0.65194(18) 0.28207(15) 0.08870(12) 0.0243(3) Uani 1 1 d . . . . .
C008 C 0.90496(17) 0.62037(15) 0.12342(12) 0.0230(3) Uani 1 1 d . . . . .
C009 C 0.89571(19) 0.71462(17) 0.03227(12) 0.0271(3) Uani 1 1 d . . . . .
C00A C 0.85639(19) 0.75280(15) 0.40482(12) 0.0262(3) Uani 1 1 d . . . . .
C00B C 0.7067(2) 0.12367(16) 0.07273(14) 0.0299(3) Uani 1 1 d . . . . .
C00C C 0.9994(2) 0.79030(17) 0.51824(13) 0.0298(3) Uani 1 1 d . . . . .
C00D C 0.2334(2) 0.09366(18) 0.20880(14) 0.0321(3) Uani 1 1 d . . . . .
C00E C 0.2118(2) -0.04382(19) 0.25574(15) 0.0377(4) Uani 1 1 d . . . . .
C00F C 0.3604(2) -0.02215(19) 0.36445(14) 0.0362(4) Uani 1 1 d . . . . .
B00G B 0.52295(18) 0.54795(16) 0.24993(13) 0.0196(3) Uani 1 1 d . . . . .
C00H C 0.4981(2) 0.0464(2) 0.32539(19) 0.0457(5) Uani 1 1 d . . . . .
B00I B 0.30667(19) 0.49170(19) 0.36426(14) 0.0258(3) Uani 1 1 d . . . . .
H00F H 0.644(2) 0.5714(17) 0.0806(14) 0.024(4) Uiso 1 1 d . . . . .
H00G H 0.964(2) 0.5622(16) 0.3439(13) 0.019(4) Uiso 1 1 d . . . . .
H00H H 0.8305(18) 0.5344(16) 0.4067(13) 0.017(3) Uiso 1 1 d . . . . .
H00M H 0.812(2) 0.674(2) -0.0417(16) 0.036(5) Uiso 1 1 d . . . . .
H00R H 0.686(2) 0.076(2) 0.1305(16) 0.035(5) Uiso 1 1 d . . . . .
H00I H 0.535(2) 0.2816(17) 0.0854(14) 0.025(4) Uiso 1 1 d . . . . .
H00J H 0.672(2) 0.3264(18) 0.0294(15) 0.028(4) Uiso 1 1 d . . . . .
H00U H 0.980(2) 0.738(2) 0.5748(15) 0.033(4) Uiso 1 1 d . . . . .
H00S H 0.831(3) 0.121(2) 0.0804(17) 0.046(5) Uiso 1 1 d . . . . .
H00V H 1.008(2) 0.896(2) 0.5526(17) 0.048(5) Uiso 1 1 d . . . . .
H00N H 1.007(2) 0.7255(19) 0.0172(15) 0.036(5) Uiso 1 1 d . . . . .
H00P H 0.747(3) 0.778(2) 0.4194(16) 0.043(5) Uiso 1 1 d . . . . .
H00Q H 0.877(2) 0.8080(19) 0.3512(15) 0.032(4) Uiso 1 1 d . . . . .
H00K H 0.994(2) 0.6622(17) 0.1961(14) 0.023(4) Uiso 1 1 d . . . . .
H00O H 0.869(2) 0.815(2) 0.0587(14) 0.031(4) Uiso 1 1 d . . . . .
H00L H 0.933(2) 0.525(2) 0.0967(14) 0.028(4) Uiso 1 1 d . . . . .
H00T H 0.646(2) 0.068(2) -0.0028(16) 0.036(5) Uiso 1 1 d . . . . .
H00W H 1.105(3) 0.763(2) 0.5086(16) 0.043(5) Uiso 1 1 d . . . . .
H5 H 0.514(2) 0.6673(18) 0.2822(13) 0.026(4) Uiso 1 1 d . . . . .
H4 H 0.436(2) 0.5071(17) 0.1604(13) 0.024(4) Uiso 1 1 d . . . . .
H7 H 0.561(2) 0.4759(18) 0.4032(16) 0.027(4) Uiso 1 1 d . . . . .
H6 H 0.481(2) 0.362(2) 0.3057(15) 0.033(4) Uiso 1 1 d . . . . .
H1 H 0.287(2) 0.4166(19) 0.4218(15) 0.035(4) Uiso 1 1 d . . . . .
H3 H 0.316(2) 0.608(2) 0.4130(16) 0.040(5) Uiso 1 1 d . . . . .
H2 H 0.205(2) 0.4728(19) 0.2803(15) 0.034(4) Uiso 1 1 d . . . . .
H19 H 0.7003(19) 0.7132(17) 0.1740(12) 0.018(4) Uiso 1 1 d . . . . .
H17 H 0.8760(19) 0.3657(16) 0.2105(12) 0.016(3) Uiso 1 1 d . . . . .
H18 H 0.7416(19) 0.3230(17) 0.2682(13) 0.022(4) Uiso 1 1 d . . . . .
H16 H 0.186(2) 0.174(2) 0.2457(15) 0.031(4) Uiso 1 1 d . . . . .
H15 H 0.190(2) 0.0751(19) 0.1252(16) 0.033(4) Uiso 1 1 d . . . . .
H13 H 0.228(3) -0.137(2) 0.2010(18) 0.052(6) Uiso 1 1 d . . . . .
H12 H 0.332(3) 0.047(2) 0.4275(17) 0.048(5) Uiso 1 1 d . . . . .
H14 H 0.102(3) -0.044(2) 0.2727(18) 0.052(6) Uiso 1 1 d . . . . .
H11 H 0.393(2) -0.115(2) 0.3886(17) 0.044(5) Uiso 1 1 d . . . . .
H10 H 0.553(3) -0.034(3) 0.284(2) 0.075(7) Uiso 1 1 d . . . . .
H20 H 0.575(3) 0.120(3) 0.384(2) 0.064(7) Uiso 1 1 d . . . . .

loop_
_atom_site_aniso_label
_atom_site_aniso_U_11
_atom_site_aniso_U_22
_atom_site_aniso_U_33
_atom_site_aniso_U_23
_atom_site_aniso_U_13
_atom_site_aniso_U_12
O001 0.0351(6) 0.0287(5) 0.0406(6) 0.0135(4) 0.0169(5) 0.0028(4)
N002 0.0160(5) 0.0176(5) 0.0165(5) 0.0042(4) 0.0051(4) 0.0008(4)
N003 0.0157(5) 0.0255(6) 0.0198(6) 0.0056(5) 0.0056(4) 0.0007(4)
C004 0.0174(6) 0.0193(6) 0.0210(6) 0.0060(5) 0.0071(5) 0.0026(5)
C005 0.0188(6) 0.0205(6) 0.0186(6) 0.0070(5) 0.0054(5) 0.0018(5)
C006 0.0162(6) 0.0215(6) 0.0164(6) 0.0055(5) 0.0043(5) 0.0009(5)
C007 0.0229(7) 0.0254(7) 0.0233(7) 0.0018(5) 0.0066(5) -0.0012(5)
C008 0.0232(7) 0.0243(7) 0.0247(7) 0.0081(5) 0.0102(6) 0.0010(5)
C009 0.0303(8) 0.0302(8) 0.0238(7) 0.0087(6) 0.0107(6) -0.0036(6)
C00A 0.0305(8) 0.0225(7) 0.0229(7) 0.0026(5) 0.0044(6) 0.0021(6)
C00B 0.0315(8) 0.0239(7) 0.0342(8) -0.0017(6) 0.0142(6) -0.0030(6)
C00C 0.0296(8) 0.0277(8) 0.0273(8) 0.0000(6) 0.0044(6) -0.0029(6)
C00D 0.0329(8) 0.0343(8) 0.0279(8) 0.0051(6) 0.0073(6) 0.0029(6)
C00E 0.0385(9) 0.0379(9) 0.0361(9) 0.0053(7) 0.0114(7) -0.0090(7)
C00F 0.0457(10) 0.0327(8) 0.0323(8) 0.0093(7) 0.0126(7) 0.0017(7)
B00G 0.0142(7) 0.0228(7) 0.0240(7) 0.0066(6) 0.0075(5) 0.0036(5)
C00H 0.0337(9) 0.0445(10) 0.0631(12) 0.0286(9) 0.0086(8) 0.0031(8)
B00I 0.0186(7) 0.0338(8) 0.0276(8) 0.0061(6) 0.0110(6) 0.0017(6)

loop_
_atom_type_symbol
_atom_type_description
_atom_type_scat_dispersion_real
_atom_type_scat_dispersion_imag
_atom_type_scat_source
C C 0.0181 0.0091 'International Tables Vol C Tables 4.2.6.8 and 6.1.1.4'
H H 0.0000 0.0000 'International Tables Vol C Tables 4.2.6.8 and 6.1.1.4'
O O 0.0492 0.0322 'International Tables Vol C Tables 4.2.6.8 and 6.1.1.4'
B B 0.0090 0.0039 'International Tables Vol C Tables 4.2.6.8 and 6.1.1.4'
N N 0.0311 0.0180 'International Tables Vol C Tables 4.2.6.8 and 6.1.1.4'

loop_
_geom_angle_atom_site_label_1
_geom_angle_atom_site_label_2
_geom_angle_atom_site_label_3
_geom_angle
_geom_angle_site_symmetry_1
_geom_angle_site_symmetry_3
_geom_angle_publ_flag
C00H O001 C00D 108.94(12) . . ?
C005 N002 C004 110.88(9) . . ?
C005 N002 C006 111.01(9) . . ?
C004 N002 C006 104.69(9) . . ?
C005 N002 B00G 105.43(9) . . ?
C004 N002 B00G 112.78(9) . . ?
C006 N002 B00G 112.19(9) . . ?
B00G N003 B00I 113.37(10) . . ?
B00G N003 H7 113.2(11) . . ?
B00I N003 H7 104.8(11) . . ?
B00G N003 H6 108.8(12) . . ?
B00I N003 H6 107.5(12) . . ?
H7 N003 H6 108.9(15) . . ?
N002 C004 C007 117.27(10) . . ?
N002 C004 H17 108.3(9) . . ?
C007 C004 H17 108.9(8) . . ?
N002 C004 H18 105.0(9) . . ?
C007 C004 H18 110.8(9) . . ?
H17 C004 H18 105.9(12) . . ?
N002 C005 C008 116.99(10) . . ?
N002 C005 H00F 105.3(9) . . ?
C008 C005 H00F 111.2(9) . . ?
N002 C005 H19 105.5(9) . . ?
C008 C005 H19 111.4(9) . . ?
H00F C005 H19 105.6(12) . . ?
N002 C006 C00A 116.90(10) . . ?
N002 C006 H00G 107.5(9) . . ?
C00A C006 H00G 110.3(9) . . ?
N002 C006 H00H 105.9(9) . . ?
C00A C006 H00H 108.6(9) . . ?
H00G C006 H00H 107.2(12) . . ?
C00B C007 C004 109.12(12) . . ?
C00B C007 H00I 109.8(10) . . ?
C004 C007 H00I 109.2(10) . . ?
C00B C007 H00J 108.9(10) . . ?
C004 C007 H00J 109.5(10) . . ?
H00I C007 H00J 110.3(14) . . ?
C005 C008 C009 109.19(11) . . ?
C005 C008 H00K 108.9(9) . . ?
C009 C008 H00K 111.2(9) . . ?
C005 C008 H00L 110.3(10) . . ?
C009 C008 H00L 109.8(10) . . ?
H00K C008 H00L 107.4(13) . . ?
C008 C009 H00M 113.0(11) . . ?
C008 C009 H00N 111.3(10) . . ?
H00M C009 H00N 107.7(14) . . ?
C008 C009 H00O 111.4(10) . . ?
H00M C009 H00O 108.4(14) . . ?
H00N C009 H00O 104.7(14) . . ?
C006 C00A C00C 108.94(11) . . ?
C006 C00A H00P 110.3(11) . . ?
C00C C00A H00P 109.7(11) . . ?
C006 C00A H00Q 108.9(10) . . ?
C00C C00A H00Q 110.0(10) . . ?
H00P C00A H00Q 108.9(15) . . ?
C007 C00B H00R 110.8(10) . . ?
C007 C00B H00S 111.4(11) . . ?
H00R C00B H00S 106.7(15) . . ?
C007 C00B H00T 110.4(10) . . ?
H00R C00B H00T 109.2(15) . . ?
H00S C00B H00T 108.2(15) . . ?
C00A C00C H00U 111.6(11) . . ?
C00A C00C H00V 111.5(11) . . ?
H00U C00C H00V 106.7(15) . . ?
C00A C00C H00W 112.3(12) . . ?
H00U C00C H00W 105.9(15) . . ?
H00V C00C H00W 108.6(16) . . ?
O001 C00D C00E 105.23(12) . . ?
O001 C00D H16 108.9(11) . . ?
C00E C00D H16 110.5(11) . . ?
O001 C00D H15 107.1(10) . . ?
C00E C00D H15 111.5(10) . . ?
H16 C00D H15 113.2(14) . . ?
C00D C00E C00F 102.30(13) . . ?
C00D C00E H13 111.2(12) . . ?
C00F C00E H13 107.9(11) . . ?
C00D C00E H14 108.5(12) . . ?
C00F C00E H14 112.2(12) . . ?
H13 C00E H14 114.2(17) . . ?
C00E C00F C00H 101.29(13) . . ?
C00E C00F H12 109.7(12) . . ?
C00H C00F H12 111.2(12) . . ?
C00E C00F H11 112.5(12) . . ?
C00H C00F H11 111.8(12) . . ?
H12 C00F H11 110.1(16) . . ?
N003 B00G N002 111.42(10) . . ?
N003 B00G H5 109.4(8) . . ?
N002 B00G H5 106.4(8) . . ?
N003 B00G H4 111.0(8) . . ?
N002 B00G H4 106.0(8) . . ?
H5 B00G H4 112.5(11) . . ?
O001 C00H C00F 107.20(14) . . ?
O001 C00H H10 103.9(14) . . ?
C00F C00H H10 109.1(15) . . ?
O001 C00H H20 105.0(13) . . ?
C00F C00H H20 115.0(14) . . ?
H10 C00H H20 116(2) . . ?
N003 B00I H1 108.2(9) . . ?
N003 B00I H3 108.8(10) . . ?
H1 B00I H3 107.7(13) . . ?
N003 B00I H2 107.6(9) . . ?
H1 B00I H2 112.3(13) . . ?
H3 B00I H2 112.2(12) . . ?

loop_
_geom_bond_atom_site_label_1
_geom_bond_atom_site_label_2
_geom_bond_distance
_geom_bond_site_symmetry_2
_geom_bond_publ_flag
O001 C00H 1.434(2) . ?
O001 C00D 1.4358(19) . ?
N002 C005 1.5073(15) . ?
N002 C004 1.5098(15) . ?
N002 C006 1.5170(15) . ?
N002 B00G 1.6482(16) . ?
N003 B00G 1.5497(17) . ?
N003 B00I 1.6100(17) . ?
N003 H7 0.868(18) . ?
N003 H6 0.884(19) . ?
C004 C007 1.5212(18) . ?
C004 H17 0.964(15) . ?
C004 H18 0.970(16) . ?
C005 C008 1.5194(17) . ?
C005 H00F 0.959(16) . ?
C005 H19 0.965(15) . ?
C006 C00A 1.5181(18) . ?
C006 H00G 0.977(16) . ?
C006 H00H 0.936(15) . ?
C007 C00B 1.5205(19) . ?
C007 H00I 0.945(17) . ?
C007 H00J 0.947(17) . ?
C008 C009 1.5252(18) . ?
C008 H00K 0.988(16) . ?
C008 H00L 0.929(17) . ?
C009 H00M 0.976(19) . ?
C009 H00N 0.983(19) . ?
C009 H00O 0.965(18) . ?
C00A C00C 1.5252(19) . ?
C00A H00P 0.98(2) . ?
C00A H00Q 0.950(18) . ?
C00B H00R 0.953(19) . ?
C00B H00S 0.99(2) . ?
C00B H00T 0.963(19) . ?
C00C H00U 0.960(19) . ?
C00C H00V 0.98(2) . ?
C00C H00W 0.93(2) . ?
C00D C00E 1.512(2) . ?
C00D H16 0.930(18) . ?
C00D H15 0.968(18) . ?
C00E C00F 1.512(2) . ?
C00E H13 1.02(2) . ?
C00E H14 0.97(2) . ?
C00F C00H 1.513(2) . ?
C00F H12 0.99(2) . ?
C00F H11 0.97(2) . ?
B00G H5 1.103(16) . ?
B00G H4 1.119(15) . ?
C00H H10 1.00(3) . ?
C00H H20 0.96(2) . ?
B00I H1 1.118(17) . ?
B00I H3 1.108(19) . ?
B00I H2 1.112(17) . ?

loop_
_geom_torsion_atom_site_label_1
_geom_torsion_atom_site_label_2
_geom_torsion_atom_site_label_3
_geom_torsion_atom_site_label_4
_geom_torsion
_geom_torsion_site_symmetry_1
_geom_torsion_site_symmetry_2
_geom_torsion_site_symmetry_3
_geom_torsion_site_symmetry_4
_geom_torsion_publ_flag
C005 N002 C004 C007 -55.21(14) . . . . ?
C006 N002 C004 C007 -174.99(10) . . . . ?
B00G N002 C004 C007 62.76(14) . . . . ?
C004 N002 C005 C008 -59.26(14) . . . . ?
C006 N002 C005 C008 56.67(14) . . . . ?
B00G N002 C005 C008 178.39(11) . . . . ?
C005 N002 C006 C00A 55.20(14) . . . . ?
C004 N002 C006 C00A 174.90(11) . . . . ?
B00G N002 C006 C00A -62.47(14) . . . . ?
N002 C004 C007 C00B -179.01(11) . . . . ?
N002 C005 C008 C009 -178.53(11) . . . . ?
N002 C006 C00A C00C -179.36(11) . . . . ?
C00H O001 C00D C00E -17.33(18) . . . . ?
O001 C00D C00E C00F 34.71(16) . . . . ?
C00D C00E C00F C00H -37.65(17) . . . . ?
B00I N003 B00G N002 171.14(10) . . . . ?
C005 N002 B00G N003 176.83(10) . . . . ?
C004 N002 B00G N003 55.70(13) . . . . ?
C006 N002 B00G N003 -62.22(13) . . . . ?
C00D O001 C00H C00F -7.2(2) . . . . ?
C00E C00F C00H O001 28.38(19) . . . . ?
